data_7107112
loop_
_publ_author_name
'Anthony S. R. Chesman'
'Mei Yang'
'Bert Mallick'
'Tamsyn M. Ross'
'Ian A. Gass'
'Glen B. Deacon'
'Stuart R. Batten'
'Anja-Verena Mudring'

_publ_section_title
;
 Melting point suppression in new lanthanoid(III) ionic liquids by
 trapping of kinetic polymorphs: an in situ synchrotron powder diffraction
 study
;
_journal_name_full Chem.Commun.
_journal_page_first 124
_journal_paper_doi 10.1039/c1cc14744g
_journal_volume 48
_journal_year 2012
_chemical_formula_moiety 'C18 Ce N18 O6, 3(C16 H36 N)'
_chemical_formula_sum 'C66 H108 Ce N21 O6'
_chemical_formula_weight 1431.85
_chemical_name_common (N4444)3[Ce(dcnm)6]
_chemical_name_systematic
;
Tri(tetrabutylammonium) hexakis(dicyanonitrosomethanido)cerium(III)
;
_space_group_IT_number 155
_symmetry_cell_setting trigonal
_symmetry_space_group_name_Hall 'R 3 2"'
_symmetry_space_group_name_H-M 'R 3 2 :H'
_atom_sites_solution_hydrogens geom
_atom_sites_solution_primary direct
_atom_sites_solution_secondary difmap
_audit_creation_method SHELXL-97
_cell_angle_alpha 90.00
_cell_angle_beta 90.00
_cell_angle_gamma 120.00
_cell_formula_units_Z 3
_cell_length_a 17.4269(5)
_cell_length_b 17.4269(5)
_cell_length_c 22.3789(6)
_cell_measurement_reflns_used 19769
_cell_measurement_temperature 123(1)
_cell_measurement_theta_max 29.00
_cell_measurement_theta_min 3.26
_cell_volume 5885.9(3)
_computing_cell_refinement 'Bruker SMART (Bruker)'
_computing_data_collection 'Bruker SMART (Bruker)'
_computing_data_reduction 'Bruker SAINT (Bruker)'
_computing_molecular_graphics 'X-Seed (Barbour, 1999)'
_computing_publication_material 'CIFTAB (Sheldrick, 1997)'
_computing_structure_refinement 'SHELXL-97 (Sheldrick, 1997)'
_computing_structure_solution 'SHELXS-97 (Sheldrick, 1990)'
_diffrn_ambient_temperature 123(1)
_diffrn_measured_fraction_theta_full 0.986
_diffrn_measured_fraction_theta_max 0.965
_diffrn_measurement_device_type 'Bruker X8 Apex II CCD'
_diffrn_measurement_method 'phi and omega scans'
_diffrn_radiation_monochromator graphite
_diffrn_radiation_source 'fine-focus sealed tube'
_diffrn_radiation_type MoK\a
_diffrn_radiation_wavelength 0.71073
_diffrn_reflns_av_R_equivalents 0.0296
_diffrn_reflns_av_sigmaI/netI 0.0296
_diffrn_reflns_limit_h_max 22
_diffrn_reflns_limit_h_min -23
_diffrn_reflns_limit_k_max 23
_diffrn_reflns_limit_k_min -21
_diffrn_reflns_limit_l_max 27
_diffrn_reflns_limit_l_min -24
_diffrn_reflns_number 19769
_diffrn_reflns_theta_full 27.50
_diffrn_reflns_theta_max 29.00
_diffrn_reflns_theta_min 3.26
_exptl_absorpt_coefficient_mu 0.639
_exptl_absorpt_correction_T_max 0.8829
_exptl_absorpt_correction_T_min 0.8315
_exptl_absorpt_correction_type multi-scan
_exptl_absorpt_process_details SADABS
_exptl_crystal_colour red
_exptl_crystal_density_diffrn 1.212
_exptl_crystal_density_method 'not measured'
_exptl_crystal_description block
_exptl_crystal_F_000 2271
_exptl_crystal_size_max 0.30
_exptl_crystal_size_mid 0.30
_exptl_crystal_size_min 0.20
_refine_diff_density_max 0.323
_refine_diff_density_min -0.221
_refine_diff_density_rms 0.036
_refine_ls_abs_structure_details 'Flack H D (1983), Acta Cryst. A39, 876-881'
_refine_ls_abs_structure_Flack 0.001(6)
_refine_ls_extinction_coef none
_refine_ls_extinction_method SHELXL
_refine_ls_goodness_of_fit_ref 0.720
_refine_ls_hydrogen_treatment constr
_refine_ls_matrix_type full
_refine_ls_number_parameters 146
_refine_ls_number_reflns 3269
_refine_ls_number_restraints 0
_refine_ls_restrained_S_all 0.720
_refine_ls_R_factor_all 0.0158
_refine_ls_R_factor_gt 0.0158
_refine_ls_shift/su_max 0.001
_refine_ls_shift/su_mean 0.000
_refine_ls_structure_factor_coef Fsqd
_refine_ls_weighting_details 'calc w=1/[\s^2^(Fo^2^)+(0.2000P)^2^+0.0000P] where P=(Fo^2^+2Fc^2^)/3'
_refine_ls_weighting_scheme calc
_refine_ls_wR_factor_gt 0.0413
_refine_ls_wR_factor_ref 0.0413
_reflns_number_gt 3263
_reflns_number_total 3269
_reflns_threshold_expression >2sigma(I)
_cod_data_source_file c1cc14744g.txt
_cod_data_source_block AC2P782.CIF
_cod_original_sg_symbol_H-M R32
_cod_database_code 7107112

loop_
_symmetry_equiv_pos_as_xyz
'x, y, z'
'-y, x-y, z'
'-x+y, -x, z'
'x-y, -y, -z'
'-x, -x+y, -z'
'y, x, -z'
'x+2/3, y+1/3, z+1/3'
'-y+2/3, x-y+1/3, z+1/3'
'-x+y+2/3, -x+1/3, z+1/3'
'x-y+2/3, -y+1/3, -z+1/3'
'-x+2/3, -x+y+1/3, -z+1/3'
'y+2/3, x+1/3, -z+1/3'
'x+1/3, y+2/3, z+2/3'
'-y+1/3, x-y+2/3, z+2/3'
'-x+y+1/3, -x+2/3, z+2/3'
'x-y+1/3, -y+2/3, -z+2/3'
'-x+1/3, -x+y+2/3, -z+2/3'
'y+1/3, x+2/3, -z+2/3'

loop_
_atom_site_label
_atom_site_type_symbol
_atom_site_fract_x
_atom_site_fract_y
_atom_site_fract_z
_atom_site_U_iso_or_equiv
_atom_site_adp_type
_atom_site_occupancy
_atom_site_symmetry_multiplicity
_atom_site_calc_flag
_atom_site_refinement_flags
N4 N 0.61680(8) 1.0000 1.0000 0.0179(3) Uani 1 2 d S
C11 C 0.60188(8) 1.06792(8) 0.96776(5) 0.0204(2) Uani 1 1 d .
H11A H 0.5574 1.0372 0.9359 0.024 Uiso 1 1 calc R
H11B H 0.6580 1.1111 0.9481 0.024 Uiso 1 1 calc R
C12 C 0.57093(10) 1.11874(9) 1.00645(5) 0.0244(3) Uani 1 1 d .
H12A H 0.6149 1.1504 1.0384 0.029 Uiso 1 1 calc R
H12B H 0.5139 1.0768 1.0256 0.029 Uiso 1 1 calc R
C13 C 0.55938(10) 1.18537(9) 0.96888(7) 0.0294(3) Uani 1 1 d .
H13A H 0.6149 1.2228 0.9465 0.035 Uiso 1 1 calc R
H13B H 0.5496 1.2246 0.9959 0.035 Uiso 1 1 calc R
C14 C 0.48273(12) 1.14279(12) 0.92459(7) 0.0402(4) Uani 1 1 d .
H14A H 0.4295 1.0976 0.9451 0.060 Uiso 1 1 calc R
H14B H 0.4981 1.1152 0.8921 0.060 Uiso 1 1 calc R
H14C H 0.4713 1.1883 0.9081 0.060 Uiso 1 1 calc R
C31 C 0.64516(8) 0.95729(8) 0.95194(5) 0.0195(2) Uani 1 1 d .
H31A H 0.6014 0.9376 0.9190 0.023 Uiso 1 1 calc R
H31B H 0.7028 1.0032 0.9355 0.023 Uiso 1 1 calc R
C32 C 0.65444(8) 0.87899(9) 0.97151(6) 0.0215(2) Uani 1 1 d .
H32A H 0.5962 0.8293 0.9840 0.026 Uiso 1 1 calc R
H32B H 0.6957 0.8959 1.0058 0.026 Uiso 1 1 calc R
C33 C 0.69025(8) 0.85120(14) 0.91854(5) 0.0250(3) Uani 1 1 d .
H33A H 0.6562 0.8480 0.8823 0.030 Uiso 1 1 calc R
H33B H 0.7529 0.8969 0.9117 0.030 Uiso 1 1 calc R
C34 C 0.68464(10) 0.76249(9) 0.92802(7) 0.0325(3) Uani 1 1 d .
H34A H 0.6236 0.7179 0.9382 0.049 Uiso 1 1 calc R
H34B H 0.7242 0.7673 0.9607 0.049 Uiso 1 1 calc R
H34C H 0.7024 0.7449 0.8913 0.049 Uiso 1 1 calc R
Ce1 Ce 1.0000 1.0000 1.0000 0.01355(4) Uani 1 6 d S
O1 O 0.93225(8) 0.84704(5) 0.95614(3) 0.0216(2) Uani 1 1 d .
N1 N 0.91525(7) 0.88657(6) 0.91395(4) 0.0174(2) Uani 1 1 d .
N2 N 0.87166(9) 0.69221(8) 0.84354(6) 0.0357(3) Uani 1 1 d .
N3 N 0.85768(7) 0.92780(14) 0.77865(4) 0.0328(2) Uani 1 1 d .
C1 C 0.88862(8) 0.84574(8) 0.86205(5) 0.0182(2) Uani 1 1 d .
C2 C 0.87921(14) 0.76021(7) 0.85160(5) 0.0233(2) Uani 1 1 d .
C3 C 0.87153(8) 0.89101(8) 0.81528(6) 0.0220(3) Uani 1 1 d .

loop_
_atom_site_aniso_label
_atom_site_aniso_U_11
_atom_site_aniso_U_22
_atom_site_aniso_U_33
_atom_site_aniso_U_23
_atom_site_aniso_U_13
_atom_site_aniso_U_12
N4 0.0189(5) 0.0215(7) 0.0141(8) -0.0034(5) -0.0017(3) 0.0107(3)
C11 0.0235(6) 0.0229(6) 0.0162(6) -0.0013(5) -0.0033(5) 0.0127(5)
C12 0.0288(9) 0.0285(5) 0.0209(5) -0.0079(4) -0.0069(5) 0.0180(5)
C13 0.0357(7) 0.0273(6) 0.0303(8) -0.0033(6) -0.0018(6) 0.0196(6)
C14 0.0549(10) 0.0514(10) 0.0324(9) -0.0057(7) -0.0124(7) 0.0400(9)
C31 0.0231(6) 0.0250(6) 0.0119(6) -0.0032(4) 0.0005(4) 0.0132(5)
C32 0.0231(6) 0.0272(6) 0.0174(6) -0.0023(5) -0.0016(5) 0.0151(5)
C33 0.0238(5) 0.0288(9) 0.0243(5) -0.0009(7) 0.0044(4) 0.0145(7)
C34 0.0335(7) 0.0319(7) 0.0382(9) -0.0021(6) 0.0027(6) 0.0208(6)
Ce1 0.01581(5) 0.01581(5) 0.00903(7) 0.000 0.000 0.00791(2)
O1 0.0287(6) 0.0193(3) 0.0154(4) 0.0000(3) -0.0042(4) 0.0109(4)
N1 0.0170(4) 0.0179(4) 0.0151(5) 0.0007(4) 0.0008(4) 0.0071(4)
N2 0.0488(7) 0.0302(6) 0.0300(7) -0.0083(5) -0.0022(5) 0.0212(5)
N3 0.0368(5) 0.0321(9) 0.0256(5) 0.0010(9) -0.0097(4) 0.0143(9)
C1 0.0177(5) 0.0189(5) 0.0160(6) -0.0017(4) -0.0007(4) 0.0077(4)
C2 0.0254(9) 0.0246(5) 0.0160(5) -0.0041(4) 0.0000(9) 0.0096(9)
C3 0.0201(6) 0.0237(6) 0.0187(6) -0.0044(5) -0.0039(5) 0.0083(5)

loop_
_atom_type_symbol
_atom_type_description
_atom_type_scat_dispersion_real
_atom_type_scat_dispersion_imag
_atom_type_scat_source
C C 0.0033 0.0016 'International Tables Vol C Tables 4.2.6.8 and 6.1.1.4'
H H 0.0000 0.0000 'International Tables Vol C Tables 4.2.6.8 and 6.1.1.4'
Ce Ce -0.2486 2.6331 'International Tables Vol C Tables 4.2.6.8 and 6.1.1.4'
N N 0.0061 0.0033 'International Tables Vol C Tables 4.2.6.8 and 6.1.1.4'
O O 0.0106 0.0060 'International Tables Vol C Tables 4.2.6.8 and 6.1.1.4'

loop_
_geom_angle_atom_site_label_1
_geom_angle_atom_site_label_2
_geom_angle_atom_site_label_3
_geom_angle
_geom_angle_site_symmetry_1
_geom_angle_site_symmetry_3
C11 N4 C11 111.61(13) 4_677 .
C11 N4 C31 111.68(7) 4_677 .
C11 N4 C31 105.64(7) . .
C11 N4 C31 105.64(7) 4_677 4_677
C11 N4 C31 111.68(7) . 4_677
C31 N4 C31 110.71(13) . 4_677
N4 C11 C12 115.72(10) . .
N4 C11 H11A 108.4 . .
C12 C11 H11A 108.4 . .
N4 C11 H11B 108.4 . .
C12 C11 H11B 108.4 . .
H11A C11 H11B 107.4 . .
C11 C12 C13 110.50(10) . .
C11 C12 H12A 109.6 . .
C13 C12 H12A 109.6 . .
C11 C12 H12B 109.6 . .
C13 C12 H12B 109.6 . .
H12A C12 H12B 108.1 . .
C12 C13 C14 113.86(12) . .
C12 C13 H13A 108.8 . .
C14 C13 H13A 108.8 . .
C12 C13 H13B 108.8 . .
C14 C13 H13B 108.8 . .
H13A C13 H13B 107.7 . .
C13 C14 H14A 109.5 . .
C13 C14 H14B 109.5 . .
H14A C14 H14B 109.5 . .
C13 C14 H14C 109.5 . .
H14A C14 H14C 109.5 . .
H14B C14 H14C 109.5 . .
C32 C31 N4 116.24(9) . .
C32 C31 H31A 108.2 . .
N4 C31 H31A 108.2 . .
C32 C31 H31B 108.2 . .
N4 C31 H31B 108.2 . .
H31A C31 H31B 107.4 . .
C31 C32 C33 107.79(12) . .
C31 C32 H32A 110.1 . .
C33 C32 H32A 110.1 . .
C31 C32 H32B 110.1 . .
C33 C32 H32B 110.1 . .
H32A C32 H32B 108.5 . .
C34 C33 C32 112.77(12) . .
C34 C33 H33A 109.0 . .
C32 C33 H33A 109.0 . .
C34 C33 H33B 109.0 . .
C32 C33 H33B 109.0 . .
H33A C33 H33B 107.8 . .
C33 C34 H34A 109.5 . .
C33 C34 H34B 109.5 . .
H34A C34 H34B 109.5 . .
C33 C34 H34C 109.5 . .
H34A C34 H34C 109.5 . .
H34B C34 H34C 109.5 . .
O1 Ce1 O1 80.14(6) . 6_557
O1 Ce1 O1 173.06(7) . 4_677
O1 Ce1 O1 105.734(19) 6_557 4_677
O1 Ce1 O1 105.734(19) . 3_675
O1 Ce1 O1 68.66(6) 6_557 3_675
O1 Ce1 O1 80.14(6) 4_677 3_675
O1 Ce1 O1 68.66(6) . 5_767
O1 Ce1 O1 105.734(19) 6_557 5_767
O1 Ce1 O1 105.734(19) 4_677 5_767
O1 Ce1 O1 173.06(7) 3_675 5_767
O1 Ce1 O1 105.734(19) . 2_765
O1 Ce1 O1 173.06(6) 6_557 2_765
O1 Ce1 O1 68.66(6) 4_677 2_765
O1 Ce1 O1 105.734(19) 3_675 2_765
O1 Ce1 O1 80.14(6) 5_767 2_765
O1 Ce1 N1 28.94(3) . .
O1 Ce1 N1 82.38(3) 6_557 .
O1 Ce1 N1 153.86(3) 4_677 .
O1 Ce1 N1 79.92(3) 3_675 .
O1 Ce1 N1 95.47(3) 5_767 .
O1 Ce1 N1 100.94(3) 2_765 .
O1 Ce1 N1 100.94(3) . 3_675
O1 Ce1 N1 95.47(3) 6_557 3_675
O1 Ce1 N1 82.38(3) 4_677 3_675
O1 Ce1 N1 28.94(3) 3_675 3_675
O1 Ce1 N1 153.86(3) 5_767 3_675
O1 Ce1 N1 79.92(3) 2_765 3_675
N1 Ce1 N1 72.01(3) . 3_675
O1 Ce1 N1 153.86(3) . 4_677
O1 Ce1 N1 79.92(3) 6_557 4_677
O1 Ce1 N1 28.94(3) 4_677 4_677
O1 Ce1 N1 82.38(3) 3_675 4_677
O1 Ce1 N1 100.94(3) 5_767 4_677
O1 Ce1 N1 95.47(3) 2_765 4_677
N1 Ce1 N1 158.52(5) . 4_677
N1 Ce1 N1 97.63(4) 3_675 4_677
O1 Ce1 N1 79.92(3) . 2_765
O1 Ce1 N1 153.86(3) 6_557 2_765
O1 Ce1 N1 95.47(3) 4_677 2_765
O1 Ce1 N1 100.94(3) 3_675 2_765
O1 Ce1 N1 82.38(3) 5_767 2_765
O1 Ce1 N1 28.94(3) 2_765 2_765
N1 Ce1 N1 72.01(3) . 2_765
N1 Ce1 N1 72.01(3) 3_675 2_765
N1 Ce1 N1 123.65(5) 4_677 2_765
O1 Ce1 N1 82.38(3) . 6_557
O1 Ce1 N1 28.94(3) 6_557 6_557
O1 Ce1 N1 100.94(3) 4_677 6_557
O1 Ce1 N1 95.47(3) 3_675 6_557
O1 Ce1 N1 79.92(3) 5_767 6_557
O1 Ce1 N1 153.86(3) 2_765 6_557
N1 Ce1 N1 97.63(4) . 6_557
N1 Ce1 N1 123.65(4) 3_675 6_557
N1 Ce1 N1 72.01(3) 4_677 6_557
N1 Ce1 N1 158.52(5) 2_765 6_557
O1 Ce1 N1 95.47(3) . 5_767
O1 Ce1 N1 100.94(3) 6_557 5_767
O1 Ce1 N1 79.92(3) 4_677 5_767
O1 Ce1 N1 153.86(3) 3_675 5_767
O1 Ce1 N1 28.94(3) 5_767 5_767
O1 Ce1 N1 82.38(3) 2_765 5_767
N1 Ce1 N1 123.65(4) . 5_767
N1 Ce1 N1 158.52(5) 3_675 5_767
N1 Ce1 N1 72.01(3) 4_677 5_767
N1 Ce1 N1 97.63(4) 2_765 5_767
N1 Ce1 N1 72.01(3) 6_557 5_767
N1 O1 Ce1 80.24(6) . .
O1 N1 C1 118.03(10) . .
O1 N1 Ce1 70.82(5) . .
C1 N1 Ce1 165.17(8) . .
N1 C1 C3 117.47(11) . .
N1 C1 C2 122.04(11) . .
C3 C1 C2 120.47(11) . .
N2 C2 C1 179.73(18) . .
N3 C3 C1 178.96(16) . .

loop_
_geom_bond_atom_site_label_1
_geom_bond_atom_site_label_2
_geom_bond_distance
_geom_bond_site_symmetry_2
N4 C11 1.5156(14) 4_677
N4 C11 1.5156(14) .
N4 C31 1.5241(14) .
N4 C31 1.5241(14) 4_677
C11 C12 1.5174(17) .
C11 H11A 0.9900 .
C11 H11B 0.9900 .
C12 C13 1.5262(19) .
C12 H12A 0.9900 .
C12 H12B 0.9900 .
C13 C14 1.525(2) .
C13 H13A 0.9900 .
C13 H13B 0.9900 .
C14 H14A 0.9800 .
C14 H14B 0.9800 .
C14 H14C 0.9800 .
C31 C32 1.5167(18) .
C31 H31A 0.9900 .
C31 H31B 0.9900 .
C32 C33 1.5270(19) .
C32 H32A 0.9900 .
C32 H32B 0.9900 .
C33 C34 1.514(3) .
C33 H33A 0.9900 .
C33 H33B 0.9900 .
C34 H34A 0.9800 .
C34 H34B 0.9800 .
C34 H34C 0.9800 .
Ce1 O1 2.5132(8) .
Ce1 O1 2.5132(8) 6_557
Ce1 O1 2.5132(8) 4_677
Ce1 O1 2.5132(8) 3_675
Ce1 O1 2.5132(8) 5_767
Ce1 O1 2.5132(8) 2_765
Ce1 N1 2.6225(10) .
Ce1 N1 2.6224(10) 3_675
Ce1 N1 2.6224(10) 4_677
Ce1 N1 2.6224(10) 2_765
Ce1 N1 2.6224(10) 6_557
Ce1 N1 2.6224(10) 5_767
O1 N1 1.2876(14) .
N1 C1 1.3193(15) .
N2 C2 1.139(2) .
N3 C3 1.138(2) .
C1 C3 1.4288(18) .
C1 C2 1.4347(18) .

loop_
_geom_torsion_atom_site_label_1
_geom_torsion_atom_site_label_2
_geom_torsion_atom_site_label_3
_geom_torsion_atom_site_label_4
_geom_torsion
_geom_torsion_site_symmetry_1
C11 N4 C11 C12 57.23(9) 4_677
C31 N4 C11 C12 178.80(11) .
C31 N4 C11 C12 -60.77(14) 4_677
N4 C11 C12 C13 179.41(11) .
C11 C12 C13 C14 68.35(16) .
C11 N4 C31 C32 -51.84(14) 4_677
C11 N4 C31 C32 -173.36(10) .
C31 N4 C31 C32 65.58(9) 4_677
N4 C31 C32 C33 -175.49(10) .
C31 C32 C33 C34 -168.09(11) .
O1 Ce1 O1 N1 92.06(8) 6_557
O1 Ce1 O1 N1 -119.70(7) 4_677
O1 Ce1 O1 N1 27.70(7) 3_675
O1 Ce1 O1 N1 -156.63(10) 5_767
O1 Ce1 O1 N1 -84.15(6) 2_765
N1 Ce1 O1 N1 -1.66(8) 3_675
N1 Ce1 O1 N1 132.84(10) 4_677
N1 Ce1 O1 N1 -70.94(8) 2_765
N1 Ce1 O1 N1 121.27(7) 6_557
N1 Ce1 O1 N1 -167.75(6) 5_767
Ce1 O1 N1 C1 166.98(10) .
O1 Ce1 N1 O1 -83.40(10) 6_557
O1 Ce1 N1 O1 166.22(13) 4_677
O1 Ce1 N1 O1 -152.97(6) 3_675
O1 Ce1 N1 O1 21.79(10) 5_767
O1 Ce1 N1 O1 102.78(5) 2_765
N1 Ce1 N1 O1 178.29(8) 3_675
N1 Ce1 N1 O1 -118.05(7) 4_677
N1 Ce1 N1 O1 101.93(9) 2_765
N1 Ce1 N1 O1 -58.74(7) 6_557
N1 Ce1 N1 O1 14.70(7) 5_767
O1 Ce1 N1 C1 -129.0(4) .
O1 Ce1 N1 C1 147.6(3) 6_557
O1 Ce1 N1 C1 37.2(4) 4_677
O1 Ce1 N1 C1 78.0(3) 3_675
O1 Ce1 N1 C1 -107.2(3) 5_767
O1 Ce1 N1 C1 -26.2(3) 2_765
N1 Ce1 N1 C1 49.3(3) 3_675
N1 Ce1 N1 C1 112.9(3) 4_677
N1 Ce1 N1 C1 -27.1(3) 2_765
N1 Ce1 N1 C1 172.2(3) 6_557
N1 Ce1 N1 C1 -114.3(3) 5_767
O1 N1 C1 C3 -178.88(11) .
Ce1 N1 C1 C3 -55.1(4) .
O1 N1 C1 C2 -0.6(2) .
Ce1 N1 C1 C2 123.1(3) .
N1 C1 C2 N2 29(54) .
C3 C1 C2 N2 -152(100) .
N1 C1 C3 N3 -25(9) .
C2 C1 C3 N3 157(9) .
